data_4034248
loop_
_publ_author_name
'Kaasik, Mikk'
'Metsala, Andrus'
'Kaabel, Sandra'
'Kriis, Kadri'
'J\"arving, Ivar'
'Kanger, T\~onis'

_publ_section_title
;
 Halo-1,2,3-triazolium Salts as Halogen Bond Donors for the Activation of
 Imines in Dihydropyridinone Synthesis.
;
_journal_issue 7
_journal_name_full 'The Journal of organic chemistry'
_journal_page_first 4294
_journal_page_last 4303
_journal_paper_doi 10.1021/acs.joc.9b00248
_journal_volume 84
_journal_year 2019
_chemical_absolute_configuration ad
_chemical_formula_moiety 'C17 H17 I N3, B F4'
_chemical_formula_sum 'C17 H17 B F4 I N3'
_chemical_formula_weight 477.04
_space_group_crystal_system orthorhombic
_space_group_IT_number 19
_space_group_name_Hall 'P 2ac 2ab'
_space_group_name_H-M_alt 'P 21 21 21'
_atom_sites_solution_hydrogens geom
_audit_creation_date 2018-10-01
_audit_creation_method
;
Olex2 1.2
(compiled 2018.05.29 svn.r3508 for OlexSys, GUI svn.r5506)
;
_cell_angle_alpha 90
_cell_angle_beta 90
_cell_angle_gamma 90
_cell_formula_units_Z 4
_cell_length_a 8.10978(5)
_cell_length_b 9.41535(5)
_cell_length_c 24.11706(15)
_cell_measurement_reflns_used 17048
_cell_measurement_temperature 123(2)
_cell_measurement_theta_max 67.2620
_cell_measurement_theta_min 1.8160
_cell_volume 1841.492(19)
_computing_cell_refinement 'CrysAlisPro 1.171.38.43 (Rigaku OD, 2015)'
_computing_data_collection
;
Rigaku CollectionStrategy through HKL-3000 program package
Minor, W., Cymborowski, M., Otwinowski, Z., Chruszcz, M. (2011) 
Acta Cryst. D62, 859-866
;
_computing_data_reduction 'CrysAlisPro 1.171.38.43 (Rigaku OD, 2015)'
_computing_molecular_graphics
;
Mercury CSD 3.10.1 (Macrae, C. F., et al. (2006). J. Appl. Cryst. 39, 453-457)
POV-Ray 3.7 (Persistence of Vision Pty. Ltd. (2004)) 
;
_computing_publication_material 'Olex2 (Dolomanov et al., 2009)'
_computing_structure_refinement 'ShelXL (Sheldrick, 2015)'
_computing_structure_solution 'SHELXT 2014/5 (Sheldrick, 2014)'
_diffrn_ambient_temperature 123.0
_diffrn_detector 'CCD plate'
_diffrn_measured_fraction_theta_full 0.997
_diffrn_measured_fraction_theta_max 0.996
_diffrn_measurement_details
;
List of Runs (angles in degrees, time in seconds):

  # Type    Start    End  Width  t~exp~   \w     \q     \k     \f   Frames
--------------------------------------------------------------------------
  1  \w   -179.00   0.00   1.00   10.00    --  -90.00   0.00 -36.00  179
  2  \w   -110.00  69.00   1.00   10.00    --  -21.00  30.00 108.00  179
  3  \w   -179.00   0.00   1.00   10.00    --  -90.00  60.00  36.00  179
  4  \w   -179.00   0.00   1.00   10.00    --  -90.00  60.00-180.00  179
  5  \w   -179.00   0.00   1.00   10.00    --  -90.00  30.00 108.00  179
  6  \w   -179.00   0.00   1.00   10.00    --  -90.00  30.00 -36.00  179
  7  \w   -179.00   0.00   1.00   10.00    --  -90.00  30.00  36.00  179
  8  \w   -179.00   0.00   1.00   10.00    --  -90.00  60.00-108.00  179
  9  \w   -110.00  69.00   1.00   10.00    --  -21.00  60.00 -36.00  179
;
_diffrn_measurement_device 'Rigaku Compact HomeLab'
_diffrn_measurement_device_type 'Rigaku Saturn944+ (2x2 bin mode)'
_diffrn_measurement_method '\w scans'
_diffrn_orient_matrix_type 'CrysAlisPro convention (1999,Acta A55,543-557)'
_diffrn_orient_matrix_UB_11 -0.1432175000
_diffrn_orient_matrix_UB_12 0.0636266000
_diffrn_orient_matrix_UB_13 0.0337910000
_diffrn_orient_matrix_UB_21 -0.0228030000
_diffrn_orient_matrix_UB_22 -0.1429685000
_diffrn_orient_matrix_UB_23 0.0300960000
_diffrn_orient_matrix_UB_31 0.1227054000
_diffrn_orient_matrix_UB_32 0.0477043000
_diffrn_orient_matrix_UB_33 0.0450990000
_diffrn_radiation_monochromator Confocal
_diffrn_radiation_probe x-ray
_diffrn_radiation_type CuK\a
_diffrn_radiation_wavelength 1.54184
_diffrn_reflns_av_R_equivalents 0.0536
_diffrn_reflns_av_unetI/netI 0.0228
_diffrn_reflns_Laue_measured_fraction_full 0.997
_diffrn_reflns_Laue_measured_fraction_max 0.996
_diffrn_reflns_limit_h_max 9
_diffrn_reflns_limit_h_min -9
_diffrn_reflns_limit_k_max 11
_diffrn_reflns_limit_k_min -11
_diffrn_reflns_limit_l_max 28
_diffrn_reflns_limit_l_min -28
_diffrn_reflns_number 20294
_diffrn_reflns_point_group_measured_fraction_full 0.995
_diffrn_reflns_point_group_measured_fraction_max 0.995
_diffrn_reflns_theta_full 67.329
_diffrn_reflns_theta_max 67.329
_diffrn_reflns_theta_min 3.666
_diffrn_source 'fine-focus sealed X-ray tube'
_diffrn_source_type 'Rigaku MicroMax-003'
_exptl_absorpt_coefficient_mu 14.074
_exptl_absorpt_correction_T_max 1.00000
_exptl_absorpt_correction_T_min 0.14923
_exptl_absorpt_correction_type multi-scan
_exptl_absorpt_process_details
;
CrysAlisPro 1.171.38.43 (Rigaku Oxford Diffraction, 2015)
Empirical absorption correction using spherical harmonics,
 implemented in SCALE3 ABSPACK scaling algorithm.
;
_exptl_crystal_colour colourless
_exptl_crystal_colour_primary colourless
_exptl_crystal_density_diffrn 1.721
_exptl_crystal_description needle
_exptl_crystal_F_000 936
_exptl_crystal_size_max 0.3
_exptl_crystal_size_mid 0.1
_exptl_crystal_size_min 0.06
_refine_diff_density_max 1.282
_refine_diff_density_min -0.531
_refine_diff_density_rms 0.083
_refine_ls_abs_structure_details
;
 Flack x determined using 1347 quotients [(I+)-(I-)]/[(I+)+(I-)]
 (Parsons, Flack and Wagner, Acta Cryst. B69 (2013) 249-259).
;
_refine_ls_abs_structure_Flack -0.020(3)
_refine_ls_extinction_method none
_refine_ls_goodness_of_fit_ref 1.051
_refine_ls_hydrogen_treatment constr
_refine_ls_matrix_type full
_refine_ls_number_parameters 284
_refine_ls_number_reflns 3291
_refine_ls_number_restraints 206
_refine_ls_restrained_S_all 1.034
_refine_ls_R_factor_all 0.0237
_refine_ls_R_factor_gt 0.0236
_refine_ls_shift/su_max 0.001
_refine_ls_shift/su_mean 0.000
_refine_ls_structure_factor_coef Fsqd
_refine_ls_weighting_details 'w=1/[\s^2^(Fo^2^)+(0.0424P)^2^+0.9209P] where P=(Fo^2^+2Fc^2^)/3'
_refine_ls_weighting_scheme calc
_refine_ls_wR_factor_gt 0.0611
_refine_ls_wR_factor_ref 0.0612
_reflns_Friedel_coverage 0.719
_reflns_Friedel_fraction_full 0.994
_reflns_Friedel_fraction_max 0.994
_reflns_number_gt 3259
_reflns_number_total 3291
_reflns_threshold_expression 'I > 2\s(I)'
_cod_data_source_file jo9b00248_si_003.cif
_cod_data_source_block 8a
_cod_original_cell_volume 1841.494(19)
_cod_database_code 4034248
_shelx_shelxl_version_number 2016/6
_chemical_oxdiff_formula 'C17 H17 N3 B1 F4'
_shelx_space_group_comment
;
The symmetry employed for this shelxl refinement is uniquely defined
by the following loop, which should always be used as a source of
symmetry information in preference to the above space-group names.
They are only intended as comments.
;
_shelx_estimated_absorpt_t_max 0.486
_shelx_estimated_absorpt_t_min 0.101
_reflns_odcompleteness_completeness 99.64
_reflns_odcompleteness_iscentric 1
_reflns_odcompleteness_theta 67.22
_olex2_refinement_description
;
1. Fixed Uiso
 At 1.2 times of:
  All C(H) groups
 At 1.5 times of:
  All C(H,H,H) groups
2. Restrained distances
 B1A-F1A = B1A-F2A = B1A-F3A = B1A-F4A
 1.37612 with sigma of 0.01
 F1A-F2A = F1A-F3A = F1A-F4A = F2A-F3A = F2A-F4A = F3A-F4A
 2.247204 with sigma of 0.02
 B1B-F1B = B1B-F2B = B1B-F3B = B1B-F4B
 1.37612 with sigma of 0.01
 F1B-F2B = F1B-F3B = F1B-F4B = F2B-F3B = F2B-F4B = F3B-F4B
 2.247204 with sigma of 0.02
3. Uiso/Uaniso restraints and constraints
F2A \\sim F3A \\sim B1A \\sim F1A \\sim F4A \\sim F2B \\sim F3B \\sim B1B \\sim
F1B \\sim F4B: within 1.7A with sigma of 0.02 and sigma for terminal atoms of
0.04
4. Rigid body (RIGU) restrains
 F4B, F3B, B1B, F1B, F2B, F4A, F3A, B1A, F1A, F2A
 with sigma for 1-2 distances of 0.004 and sigma for 1-3 distances of 0.004
5. Others
 Sof(F3A)=Sof(B1A)=Sof(F1A)=Sof(F4A)=Sof(F2A)=1-FVAR(1)
 Sof(F3B)=Sof(F1B)=Sof(F4B)=Sof(F2B)=Sof(B1B)=FVAR(1)
 1(DFIX)=1(DFIX)=FVAR(2)
 1(DFIX)=1(DFIX)=1.633*FVAR(3)
6.a Ternary CH refined with riding coordinates:
 C9(H9)
6.b Aromatic/amide H refined with riding coordinates:
 C8(H8), C5(H5), C15(H15), C4(H4), C13(H13), C7(H7), C6(H6), C16(H16),
 C17(H17), C14(H14)
6.c Idealised Me refined as rotating group:
 C11(H11A,H11B,H11C), C10(H10A,H10B,H10C)
;
_olex2_submission_special_instructions 'No special instructions were received'
_oxdiff_exptl_absorpt_empirical_details
;
Empirical correction (ABSPACK) includes:
- Absorption correction using spherical harmonics
- Frame scaling
- Detector area scaling
;
_oxdiff_exptl_absorpt_empirical_full_max 3.723
_oxdiff_exptl_absorpt_empirical_full_min 0.349

loop_
_space_group_symop_operation_xyz
'x, y, z'
'-x+1/2, -y, z+1/2'
'-x, y+1/2, -z+1/2'
'x+1/2, -y+1/2, -z'

loop_
_atom_site_label
_atom_site_type_symbol
_atom_site_fract_x
_atom_site_fract_y
_atom_site_fract_z
_atom_site_U_iso_or_equiv
_atom_site_adp_type
_atom_site_occupancy
_atom_site_site_symmetry_order
_atom_site_calc_flag
_atom_site_refinement_flags_posn
_atom_site_refinement_flags_adp
_atom_site_refinement_flags_occupancy
_atom_site_disorder_assembly
_atom_site_disorder_group
I1 I 0.41623(3) 0.56573(3) 0.39385(2) 0.02307(11) Uani 1 1 d . . . . .
F3B F 0.5899(13) 0.3677(11) 0.6250(5) 0.041(2) Uani 0.77(2) 1 d D U P A 1
N1 N 0.5973(5) 0.8271(4) 0.35119(14) 0.0197(7) Uani 1 1 d . . . . .
N2 N 0.6686(4) 0.9484(4) 0.36409(15) 0.0220(8) Uani 1 1 d . . . . .
F1B F 0.8514(11) 0.3848(13) 0.5956(4) 0.057(2) Uani 0.77(2) 1 d D U P A 1
N3 N 0.6514(5) 0.9580(4) 0.41855(15) 0.0206(8) Uani 1 1 d . . . . .
F4B F 0.6455(9) 0.3327(14) 0.5350(2) 0.059(2) Uani 0.77(2) 1 d D U P A 1
C3 C 0.5282(5) 0.8344(5) 0.50016(18) 0.0206(9) Uani 1 1 d . . . . .
C1 C 0.5339(5) 0.7586(4) 0.39620(18) 0.0170(8) Uani 1 1 d . . . . .
C2 C 0.5688(6) 0.8458(4) 0.44107(17) 0.0195(8) Uani 1 1 d . . . . .
C12 C 0.4185(6) 0.8197(5) 0.26794(17) 0.0209(8) Uani 1 1 d . . . . .
C8 C 0.4528(5) 0.9490(5) 0.52674(19) 0.0260(9) Uani 1 1 d . . . . .
H8 H 0.426215 1.032495 0.506482 0.031 Uiso 1 1 calc R . . . .
C5 C 0.5276(6) 0.7035(5) 0.58595(19) 0.0274(10) Uani 1 1 d . . . . .
H5 H 0.551226 0.619580 0.606308 0.033 Uiso 1 1 calc R . . . .
C15 C 0.1237(6) 0.8889(6) 0.21583(19) 0.0293(11) Uani 1 1 d . . . . .
H15 H 0.023507 0.913212 0.197764 0.035 Uiso 1 1 calc R . . . .
C9 C 0.5864(6) 0.7828(4) 0.29217(17) 0.0222(8) Uani 1 1 d . . . . .
H9 H 0.598790 0.677171 0.290815 0.027 Uiso 1 1 calc R . . . .
C4 C 0.5643(5) 0.7105(5) 0.52945(17) 0.0226(9) Uani 1 1 d . . . . .
H4 H 0.613348 0.631700 0.511163 0.027 Uiso 1 1 calc R . . . .
C13 C 0.3709(6) 0.7503(5) 0.21962(19) 0.0287(10) Uani 1 1 d . . . . .
H13 H 0.439909 0.679153 0.204082 0.034 Uiso 1 1 calc R . . . .
C11 C 0.7268(6) 0.8473(5) 0.25878(19) 0.0286(10) Uani 1 1 d . . . . .
H11A H 0.713365 0.950679 0.257219 0.043 Uiso 1 1 calc GR . . . .
H11B H 0.725439 0.808510 0.221078 0.043 Uiso 1 1 calc GR . . . .
H11C H 0.832214 0.824339 0.276539 0.043 Uiso 1 1 calc GR . . . .
C10 C 0.7232(6) 1.0825(5) 0.44650(19) 0.0275(10) Uani 1 1 d . . . . .
H10A H 0.827138 1.108350 0.428359 0.041 Uiso 1 1 calc GR . . . .
H10B H 0.744251 1.059711 0.485506 0.041 Uiso 1 1 calc GR . . . .
H10C H 0.646115 1.162467 0.444215 0.041 Uiso 1 1 calc GR . . . .
C7 C 0.4170(6) 0.9404(5) 0.58286(19) 0.0295(10) Uani 1 1 d . . . . .
H7 H 0.365091 1.017873 0.601119 0.035 Uiso 1 1 calc R . . . .
C6 C 0.4567(6) 0.8189(5) 0.61227(19) 0.0288(10) Uani 1 1 d . . . . .
H6 H 0.435176 0.814737 0.650953 0.035 Uiso 1 1 calc R . . . .
F2B F 0.7242(11) 0.1726(6) 0.5995(5) 0.083(3) Uani 0.77(2) 1 d D U P A 1
C16 C 0.1695(6) 0.9588(5) 0.26411(19) 0.0269(10) Uani 1 1 d . . . . .
H16 H 0.099932 1.029993 0.279342 0.032 Uiso 1 1 calc R . . . .
C17 C 0.3174(5) 0.9246(5) 0.29023(18) 0.0235(9) Uani 1 1 d . . . . .
H17 H 0.349177 0.972648 0.323171 0.028 Uiso 1 1 calc R . . . .
C14 C 0.2234(6) 0.7845(6) 0.19409(19) 0.0327(11) Uani 1 1 d . . . . .
H14 H 0.190760 0.735630 0.161416 0.039 Uiso 1 1 calc R . . . .
B1B B 0.7044(10) 0.3139(8) 0.5880(4) 0.0271(19) Uani 0.77(2) 1 d D U P A 1
F3A F 0.567(3) 0.339(4) 0.6201(15) 0.049(8) Uani 0.23(2) 1 d D U P A 2
B1A B 0.711(3) 0.3157(19) 0.5908(8) 0.029(5) Uani 0.23(2) 1 d D U P A 2
F1A F 0.801(3) 0.439(2) 0.5861(8) 0.032(4) Uani 0.23(2) 1 d D U P A 2
F4A F 0.671(4) 0.266(3) 0.5390(8) 0.063(7) Uani 0.23(2) 1 d D U P A 2
F2A F 0.798(5) 0.214(3) 0.6194(9) 0.076(8) Uani 0.23(2) 1 d D U P A 2

loop_
_atom_site_aniso_label
_atom_site_aniso_U_11
_atom_site_aniso_U_22
_atom_site_aniso_U_33
_atom_site_aniso_U_23
_atom_site_aniso_U_13
_atom_site_aniso_U_12
I1 0.02767(16) 0.02048(14) 0.02106(15) -0.00098(10) 0.00246(11) -0.00494(10)
F3B 0.034(4) 0.047(4) 0.042(3) -0.013(3) 0.008(3) -0.002(3)
N1 0.0194(17) 0.0234(17) 0.0163(17) 0.0023(13) 0.0007(14) 0.0000(16)
N2 0.0224(18) 0.0232(19) 0.0204(18) 0.0032(15) -0.0025(14) -0.0031(17)
F1B 0.039(4) 0.078(5) 0.053(4) -0.032(4) 0.018(3) -0.026(4)
N3 0.0216(18) 0.0217(19) 0.0185(17) 0.0015(14) -0.0026(14) -0.0032(15)
F4B 0.068(3) 0.080(6) 0.029(2) -0.007(3) -0.005(2) 0.004(4)
C3 0.019(2) 0.024(2) 0.019(2) 0.0001(17) -0.0014(16) -0.0044(17)
C1 0.0153(18) 0.0177(18) 0.0181(19) 0.0032(17) 0.0030(16) -0.0054(15)
C2 0.021(2) 0.0190(19) 0.019(2) 0.0031(15) -0.0024(18) 0.0037(17)
C12 0.024(2) 0.022(2) 0.0161(19) 0.0010(16) 0.0005(18) -0.003(2)
C8 0.028(2) 0.027(2) 0.024(2) -0.0023(18) -0.0023(18) -0.0004(19)
C5 0.029(2) 0.031(2) 0.022(2) 0.0067(19) -0.0031(18) -0.009(2)
C15 0.022(2) 0.044(3) 0.022(2) 0.0058(19) -0.0025(17) -0.005(2)
C9 0.025(2) 0.025(2) 0.0160(19) 0.0004(16) 0.0023(18) 0.001(2)
C4 0.024(2) 0.023(2) 0.020(2) 0.0007(16) -0.0015(18) -0.0045(18)
C13 0.032(3) 0.030(2) 0.024(2) -0.0059(19) -0.0008(19) 0.003(2)
C11 0.024(2) 0.041(3) 0.021(2) 0.0037(19) 0.0041(19) -0.001(2)
C10 0.035(3) 0.024(2) 0.023(2) 0.0000(18) -0.0043(19) -0.011(2)
C7 0.026(2) 0.037(2) 0.025(2) -0.0081(19) 0.0014(19) 0.001(3)
C6 0.030(2) 0.040(3) 0.016(2) -0.002(2) 0.0030(18) -0.009(2)
F2B 0.080(5) 0.028(3) 0.141(7) -0.003(4) -0.027(5) 0.025(3)
C16 0.022(2) 0.034(3) 0.025(2) 0.0004(19) 0.0036(18) 0.0005(19)
C17 0.025(2) 0.026(2) 0.019(2) -0.0031(19) 0.0007(17) -0.004(2)
C14 0.038(3) 0.042(3) 0.018(2) -0.0055(19) -0.004(2) -0.005(2)
B1B 0.029(4) 0.022(4) 0.030(4) -0.006(3) 0.002(3) -0.001(3)
F3A 0.032(9) 0.063(16) 0.051(12) -0.008(10) 0.010(8) -0.024(8)
B1A 0.034(10) 0.029(10) 0.024(10) -0.002(9) -0.003(8) -0.006(8)
F1A 0.028(9) 0.037(8) 0.031(8) -0.010(7) 0.012(6) -0.010(7)
F4A 0.115(16) 0.046(12) 0.028(8) -0.015(8) -0.018(8) -0.009(12)
F2A 0.120(18) 0.044(11) 0.064(11) 0.000(8) -0.022(11) 0.043(12)

loop_
_atom_type_symbol
_atom_type_description
_atom_type_scat_dispersion_real
_atom_type_scat_dispersion_imag
_atom_type_scat_source
C C 0.0181 0.0091 'International Tables Vol C Tables 4.2.6.8 and 6.1.1.4'
H H 0.0000 0.0000 'International Tables Vol C Tables 4.2.6.8 and 6.1.1.4'
B B 0.0090 0.0039 'International Tables Vol C Tables 4.2.6.8 and 6.1.1.4'
F F 0.0727 0.0534 'International Tables Vol C Tables 4.2.6.8 and 6.1.1.4'
I I -0.3257 6.8362 'International Tables Vol C Tables 4.2.6.8 and 6.1.1.4'
N N 0.0311 0.0180 'International Tables Vol C Tables 4.2.6.8 and 6.1.1.4'

loop_
_geom_angle_atom_site_label_1
_geom_angle_atom_site_label_2
_geom_angle_atom_site_label_3
_geom_angle
N2 N1 C1 112.8(3)
N2 N1 C9 119.7(3)
C1 N1 C9 127.4(4)
N1 N2 N3 104.3(3)
N2 N3 C2 113.2(4)
N2 N3 C10 117.8(4)
C2 N3 C10 129.0(4)
C8 C3 C2 119.2(4)
C4 C3 C2 120.4(4)
C4 C3 C8 120.4(4)
N1 C1 I1 124.9(3)
N1 C1 C2 105.3(3)
C2 C1 I1 129.8(3)
N3 C2 C3 123.6(4)
N3 C2 C1 104.3(4)
C1 C2 C3 132.0(4)
C13 C12 C9 117.6(4)
C13 C12 C17 119.6(4)
C17 C12 C9 122.7(4)
C3 C8 H8 120.2
C7 C8 C3 119.6(4)
C7 C8 H8 120.2
C4 C5 H5 120.0
C6 C5 H5 120.0
C6 C5 C4 120.0(4)
C16 C15 H15 120.0
C14 C15 H15 120.0
C14 C15 C16 120.1(4)
N1 C9 C12 110.9(4)
N1 C9 H9 107.7
N1 C9 C11 110.5(4)
C12 C9 H9 107.7
C11 C9 C12 112.1(3)
C11 C9 H9 107.7
C3 C4 C5 119.2(4)
C3 C4 H4 120.4
C5 C4 H4 120.4
C12 C13 H13 119.9
C14 C13 C12 120.3(5)
C14 C13 H13 119.9
C9 C11 H11A 109.5
C9 C11 H11B 109.5
C9 C11 H11C 109.5
H11A C11 H11B 109.5
H11A C11 H11C 109.5
H11B C11 H11C 109.5
N3 C10 H10A 109.5
N3 C10 H10B 109.5
N3 C10 H10C 109.5
H10A C10 H10B 109.5
H10A C10 H10C 109.5
H10B C10 H10C 109.5
C8 C7 H7 120.0
C6 C7 C8 120.0(4)
C6 C7 H7 120.0
C5 C6 C7 120.7(4)
C5 C6 H6 119.6
C7 C6 H6 119.6
C15 C16 H16 120.0
C15 C16 C17 120.0(5)
C17 C16 H16 120.0
C12 C17 C16 119.8(4)
C12 C17 H17 120.1
C16 C17 H17 120.1
C15 C14 C13 120.3(4)
C15 C14 H14 119.9
C13 C14 H14 119.9
F1B B1B F3B 108.5(7)
F4B B1B F3B 108.6(7)
F4B B1B F1B 111.2(7)
F2B B1B F3B 107.6(7)
F2B B1B F1B 110.0(7)
F2B B1B F4B 110.8(7)
F3A B1A F1A 110.9(17)
F4A B1A F3A 109.0(18)
F4A B1A F1A 109.7(15)
F4A B1A F2A 109.8(16)
F2A B1A F3A 106.9(18)
F2A B1A F1A 110.6(15)

loop_
_geom_bond_atom_site_label_1
_geom_bond_atom_site_label_2
_geom_bond_distance
I1 C1 2.052(4)
F3B B1B 1.384(8)
N1 N2 1.317(5)
N1 C1 1.363(5)
N1 C9 1.486(5)
N2 N3 1.324(5)
F1B B1B 1.378(8)
N3 C2 1.364(6)
N3 C10 1.473(6)
F4B B1B 1.376(8)
C3 C2 1.466(6)
C3 C8 1.396(6)
C3 C4 1.395(6)
C1 C2 1.387(6)
C12 C9 1.522(6)
C12 C13 1.391(6)
C12 C17 1.391(6)
C8 H8 0.9500
C8 C7 1.387(7)
C5 H5 0.9500
C5 C4 1.396(6)
C5 C6 1.383(7)
C15 H15 0.9500
C15 C16 1.388(7)
C15 C14 1.377(7)
C9 H9 1.0000
C9 C11 1.522(6)
C4 H4 0.9500
C13 H13 0.9500
C13 C14 1.383(7)
C11 H11A 0.9800
C11 H11B 0.9800
C11 H11C 0.9800
C10 H10A 0.9800
C10 H10B 0.9800
C10 H10C 0.9800
C7 H7 0.9500
C7 C6 1.384(7)
C6 H6 0.9500
F2B B1B 1.369(8)
C16 H16 0.9500
C16 C17 1.393(6)
C17 H17 0.9500
C14 H14 0.9500
F3A B1A 1.377(13)
B1A F1A 1.377(13)
B1A F4A 1.374(13)
B1A F2A 1.375(13)
